data_2221665
loop_
_publ_author_name
'van Blerk, Charmaine'
'Kruger, Gert J.'

_publ_section_title
;
 Hexane-1,6-diammonium dinitrate
;
_journal_coeditor_code FJ2206
_journal_issue 5
_journal_name_full 'Acta Crystallographica Section E'
_journal_page_first o1008
_journal_paper_doi 10.1107/S1600536809012963
_journal_volume 65
_journal_year 2009
_chemical_formula_iupac 'C6 H18 N2 2+, 2N O3 -'
_chemical_formula_moiety 'C6 H18 N2 2+, 2(N O3 -)'
_chemical_formula_sum 'C6 H18 N4 O6'
_chemical_formula_weight 242.24
_chemical_name_common 'Hexamethylenediammonium dinitrate'
_chemical_name_systematic
;
Hexane-1,6-diammonium dinitrate
;
_space_group_IT_number 14
_symmetry_cell_setting monoclinic
_symmetry_space_group_name_Hall '-P 2yn'
_symmetry_space_group_name_H-M 'P 1 21/n 1'
_atom_sites_solution_hydrogens geom
_atom_sites_solution_primary direct
_atom_sites_solution_secondary difmap
_audit_creation_method SHELXL-97
_cell_angle_alpha 90.00
_cell_angle_beta 92.8400(10)
_cell_angle_gamma 90.00
_cell_formula_units_Z 2
_cell_length_a 6.29470(10)
_cell_length_b 11.6783(3)
_cell_length_c 8.1211(2)
_cell_measurement_reflns_used 5933
_cell_measurement_temperature 295(2)
_cell_measurement_theta_max 25.24
_cell_measurement_theta_min 2.51
_cell_volume 596.26(2)
_computing_cell_refinement 'SAINT (Bruker, 2008)'
_computing_data_collection 'SMART-NT (Bruker, 1998)'
_computing_data_reduction 'SAINT (Bruker, 2008)'
_computing_molecular_graphics
;
X-SEED (Barbour, 2001) and Mercury (Macrae <i>et al</i>., 2006)
;
_computing_publication_material 'publCIF (Westrip, 2009)'
_computing_structure_refinement 'SHELXL97 (Sheldrick, 2008)'
_computing_structure_solution 'SHELXS97 (Sheldrick, 2008)'
_diffrn_ambient_temperature 295(2)
_diffrn_measured_fraction_theta_full 0.990
_diffrn_measured_fraction_theta_max 0.990
_diffrn_measurement_device_type 'Bruker SMART CCD'
_diffrn_measurement_method '\f and \w'
_diffrn_radiation_monochromator graphite
_diffrn_radiation_source 'fine-focus sealed tube'
_diffrn_radiation_type MoK\a
_diffrn_radiation_wavelength 0.71073
_diffrn_reflns_av_R_equivalents 0.0260
_diffrn_reflns_av_sigmaI/netI 0.0163
_diffrn_reflns_limit_h_max 8
_diffrn_reflns_limit_h_min -8
_diffrn_reflns_limit_k_max 16
_diffrn_reflns_limit_k_min -16
_diffrn_reflns_limit_l_max 11
_diffrn_reflns_limit_l_min -11
_diffrn_reflns_number 14665
_diffrn_reflns_theta_full 30.00
_diffrn_reflns_theta_max 30.00
_diffrn_reflns_theta_min 3.06
_diffrn_standards_number 0
_exptl_absorpt_coefficient_mu 0.119
_exptl_absorpt_correction_T_max 0.9813
_exptl_absorpt_correction_T_min 0.9475
_exptl_absorpt_correction_type multi-scan
_exptl_absorpt_process_details '(AX-Scale; Bruker, 2008)'
_exptl_crystal_colour colourless
_exptl_crystal_density_diffrn 1.349
_exptl_crystal_density_method 'not measured'
_exptl_crystal_description rectangular
_exptl_crystal_F_000 260
_exptl_crystal_size_max 0.46
_exptl_crystal_size_mid 0.20
_exptl_crystal_size_min 0.16
_refine_diff_density_max 0.374
_refine_diff_density_min -0.186
_refine_ls_extinction_method none
_refine_ls_goodness_of_fit_ref 1.019
_refine_ls_hydrogen_treatment constr
_refine_ls_matrix_type full
_refine_ls_number_parameters 74
_refine_ls_number_reflns 1718
_refine_ls_number_restraints 0
_refine_ls_restrained_S_all 1.019
_refine_ls_R_factor_all 0.0751
_refine_ls_R_factor_gt 0.0448
_refine_ls_shift/su_max 0.000
_refine_ls_shift/su_mean 0.000
_refine_ls_structure_factor_coef Fsqd
_refine_ls_weighting_details 'calc w=1/[\s^2^(Fo^2^)+(0.0674P)^2^+0.1254P] where P=(Fo^2^+2Fc^2^)/3'
_refine_ls_weighting_scheme calc
_refine_ls_wR_factor_gt 0.1263
_refine_ls_wR_factor_ref 0.1468
_reflns_number_gt 1107
_reflns_number_total 1718
_reflns_threshold_expression I>2\s(I)
_cod_data_source_file fj2206.cif
_cod_data_source_block I
_cod_original_sg_symbol_H-M 'P 21/n'
_cod_database_code 2221665
_cod_database_fobs_code 2221665

loop_
_symmetry_equiv_pos_as_xyz
'x, y, z'
'-x+1/2, y+1/2, -z+1/2'
'-x, -y, -z'
'x-1/2, -y-1/2, z-1/2'

loop_
_atom_site_type_symbol
_atom_site_label
_atom_site_fract_x
_atom_site_fract_y
_atom_site_fract_z
_atom_site_U_iso_or_equiv
_atom_site_adp_type
_atom_site_calc_flag
_atom_site_refinement_flags
_atom_site_occupancy
_atom_site_disorder_assembly
_atom_site_disorder_group
C C1 0.7036(3) 0.01369(13) 0.31554(19) 0.0599(4) Uani d . 1 . .
H H1A 0.5614 -0.0134 0.3351 0.072 Uiso calc R 1 . .
H H1B 0.8020 -0.0243 0.3934 0.072 Uiso calc R 1 . .
C C2 0.7584(3) -0.01708(14) 0.1427(2) 0.0593(4) Uani d . 1 . .
H H2A 0.7644 -0.0999 0.1351 0.071 Uiso calc R 1 . .
H H2B 0.9000 0.0117 0.1251 0.071 Uiso calc R 1 . .
C C3 0.6095(2) 0.02648(14) 0.00229(18) 0.0540(4) Uani d . 1 . .
H H3A 0.5955 0.1088 0.0126 0.065 Uiso calc R 1 . .
H H3B 0.6737 0.0110 -0.1016 0.065 Uiso calc R 1 . .
N N1 0.7138(2) 0.13945(11) 0.34353(15) 0.0544(4) Uani d . 1 . .
H H1C 0.6044 0.1730 0.2893 0.082 Uiso calc R 1 . .
H H1D 0.8350 0.1667 0.3072 0.082 Uiso calc R 1 . .
H H1E 0.7082 0.1539 0.4508 0.082 Uiso calc R 1 . .
N N2 0.2075(2) 0.23209(11) 0.22415(16) 0.0510(3) Uani d . 1 . .
O O1 0.03639(19) 0.26482(12) 0.15889(16) 0.0710(4) Uani d . 1 . .
O O2 0.2102(2) 0.15918(11) 0.33405(15) 0.0732(4) Uani d . 1 . .
O O3 0.3767(2) 0.27276(12) 0.17480(16) 0.0714(4) Uani d . 1 . .

loop_
_atom_site_aniso_label
_atom_site_aniso_U_11
_atom_site_aniso_U_22
_atom_site_aniso_U_33
_atom_site_aniso_U_12
_atom_site_aniso_U_13
_atom_site_aniso_U_23
C1 0.0791(11) 0.0552(9) 0.0448(8) 0.0006(8) -0.0042(7) 0.0031(6)
C2 0.0622(9) 0.0591(9) 0.0559(9) 0.0067(7) -0.0052(7) -0.0109(7)
C3 0.0632(9) 0.0583(9) 0.0407(7) -0.0024(7) 0.0046(6) -0.0062(6)
N1 0.0544(8) 0.0610(8) 0.0479(7) -0.0035(6) 0.0033(6) -0.0087(5)
N2 0.0584(8) 0.0501(7) 0.0451(7) 0.0059(6) 0.0070(6) -0.0002(5)
O1 0.0567(7) 0.0808(9) 0.0755(9) 0.0130(6) 0.0018(6) 0.0188(6)
O2 0.0782(9) 0.0798(8) 0.0615(7) 0.0012(7) 0.0045(6) 0.0279(6)
O3 0.0576(8) 0.0846(9) 0.0731(8) -0.0041(6) 0.0131(6) 0.0188(6)

loop_
_atom_type_symbol
_atom_type_description
_atom_type_scat_dispersion_real
_atom_type_scat_dispersion_imag
_atom_type_scat_source
C C 0.0033 0.0016 'International Tables Vol C Tables 4.2.6.8 and 6.1.1.4'
H H 0.0000 0.0000 'International Tables Vol C Tables 4.2.6.8 and 6.1.1.4'
N N 0.0061 0.0033 'International Tables Vol C Tables 4.2.6.8 and 6.1.1.4'
O O 0.0106 0.0060 'International Tables Vol C Tables 4.2.6.8 and 6.1.1.4'

loop_
_geom_angle_atom_site_label_1
_geom_angle_atom_site_label_2
_geom_angle_atom_site_label_3
_geom_angle_site_symmetry_1
_geom_angle_site_symmetry_3
_geom_angle
_geom_angle_publ_flag
N1 C1 C2 . . 111.60(13) ?
N1 C1 H1A . . 109.3 ?
C2 C1 H1A . . 109.3 ?
N1 C1 H1B . . 109.3 ?
C2 C1 H1B . . 109.3 ?
H1A C1 H1B . . 108.0 ?
C1 C2 C3 . . 117.17(14) ?
C1 C2 H2A . . 108.0 ?
C3 C2 H2A . . 108.0 ?
C1 C2 H2B . . 108.0 ?
C3 C2 H2B . . 108.0 ?
H2A C2 H2B . . 107.2 ?
C3 C3 C2 3_655 . 114.07(17) ?
C3 C3 H3A 3_655 . 108.7 ?
C2 C3 H3A . . 108.7 ?
C3 C3 H3B 3_655 . 108.7 ?
C2 C3 H3B . . 108.7 ?
H3A C3 H3B . . 107.6 ?
C1 N1 H1C . . 109.5 ?
C1 N1 H1D . . 109.5 ?
H1C N1 H1D . . 109.5 ?
C1 N1 H1E . . 109.5 ?
H1C N1 H1E . . 109.5 ?
H1D N1 H1E . . 109.5 ?
O2 N2 O1 . . 120.27(14) ?
O2 N2 O3 . . 120.85(14) ?
O1 N2 O3 . . 118.86(13) ?

loop_
_geom_bond_atom_site_label_1
_geom_bond_atom_site_label_2
_geom_bond_site_symmetry_2
_geom_bond_distance
_geom_bond_publ_flag
C1 N1 . 1.487(2) ?
C1 C2 . 1.505(2) ?
C1 H1A . 0.9700 ?
C1 H1B . 0.9700 ?
C2 C3 . 1.527(2) ?
C2 H2A . 0.9700 ?
C2 H2B . 0.9700 ?
C3 C3 3_655 1.510(3) ?
C3 H3A . 0.9700 ?
C3 H3B . 0.9700 ?
N1 H1C . 0.8900 ?
N1 H1D . 0.8900 ?
N1 H1E . 0.8900 ?
N2 O2 . 1.2330(16) ?
N2 O1 . 1.2369(17) ?
N2 O3 . 1.2504(17) ?

loop_
_geom_hbond_atom_site_label_D
_geom_hbond_atom_site_label_H
_geom_hbond_atom_site_label_A
_geom_hbond_site_symmetry_A
_geom_hbond_distance_DH
_geom_hbond_distance_HA
_geom_hbond_distance_DA
_geom_hbond_angle_DHA
N1 H1C O2 . 0.89 2.53 3.1760(19) 130
N1 H1C O3 . 0.89 2.04 2.9184(19) 171
N1 H1D O1 1_655 0.89 2.13 2.9692(18) 158
N1 H1D O2 1_655 0.89 2.36 3.1374(19) 146
N1 H1E O1 4_666 0.89 2.26 3.0561(18) 149
N1 H1E O3 4_666 0.89 2.23 3.0110(18) 146

loop_
_geom_torsion_atom_site_label_1
_geom_torsion_atom_site_label_2
_geom_torsion_atom_site_label_3
_geom_torsion_atom_site_label_4
_geom_torsion_site_symmetry_1
_geom_torsion_site_symmetry_2
_geom_torsion_site_symmetry_3
_geom_torsion_site_symmetry_4
_geom_torsion
_geom_torsion_publ_flag
N1 C1 C2 C3 . . . . -64.0(2) yes
C1 C2 C3 C3 . . . 3_655 -67.1(2) yes
